data_1557074
loop_
_publ_author_name
'Polamo, Mika'
'Leskela, Markku'

_publ_section_title
;
 Synthesis and Crystal Structure of an 8-Coordinated
 Tetrakis[2-(phenylamido)pyridine]hafnium(IV) and Comparison with a
 4-Coordinated Tetrakis(diphenylamido)hafnium(IV)
;
_journal_name_full 'Acta Chemica Scandinavica'
_journal_page_first 69
_journal_page_last 72
_journal_paper_doi 10.3891/acta.chem.scand.51-0069
_journal_volume 51
_journal_year 1997
_chemical_formula_sum 'C44 H36 Hf N8'
_chemical_formula_weight 855.30
_space_group_IT_number 15
_space_group_name_Hall '-C 2yc'
_space_group_name_H-M_alt 'C 1 2/c 1'
_symmetry_cell_setting monoclinic
_symmetry_Int_Tables_number 15
_symmetry_space_group_name_Hall '-C 2yc'
_symmetry_space_group_name_H-M 'C 1 2/c 1'
_cell_angle_alpha 90.
_cell_angle_beta 112.01(3)
_cell_angle_gamma 90.
_cell_formula_units_Z 4
_cell_length_a 24.213(11)
_cell_length_b 7.916(8)
_cell_length_c 20.432(9)
_cell_volume 3631(4)
_diffrn_ambient_temperature 193
_diffrn_radiation_probe x-ray
_diffrn_radiation_type MoK\a
_diffrn_radiation_wavelength 0.71073
_exptl_absorpt_coefficient_mu 2.918
_exptl_crystal_density_diffrn 1.565
_exptl_crystal_F_000 1712
_refine_ls_goodness_of_fit_ref 1.153
_refine_ls_number_parameters 240
_refine_ls_number_reflns 2838
_refine_ls_R_factor_all 0.0893
_refine_ls_R_factor_gt 0.0878
_refine_ls_wR_factor_gt 0.2417
_refine_ls_wR_factor_ref 0.2442
_cod_data_source_file Acta-Chem-Scand-1997-51-69.cif
_cod_data_source_block 1
_cod_original_sg_symbol_H-M 'C 2/c'
_cod_database_code 1557074

loop_
_space_group_symop_id
_space_group_symop_operation_xyz
1 x,y,z
2 -x,y,1/2-z
3 -x,-y,-z
4 x,-y,1/2+z
5 1/2+x,1/2+y,z
6 1/2-x,1/2+y,1/2-z
7 1/2-x,1/2-y,-z
8 1/2+x,1/2-y,1/2+z

loop_
_atom_site_label
_atom_site_type_symbol
_atom_site_thermal_displace_type
_atom_site_fract_x
_atom_site_fract_y
_atom_site_fract_z
_atom_site_occupancy
_atom_site_U_iso_or_equiv
_atom_site_calc_flag
_atom_site_refinement_flags
_atom_site_disorder_assembly
_atom_site_disorder_group
Hf1 Hf Uiso 0.50000 0.23730(10) 0.75000 1.000 0.0240(10) . . . .
N1 N Uiso 0.5444(4) 0.3742(10) 0.8588(4) 1.000 0.028(2) . . . .
N7 N Uiso 0.4537(4) 0.4390(10) 0.7835(5) 1.000 0.027(2) . . . .
N14 N Uiso 0.4675(4) 0.0975(11) 0.8292(5) 1.000 0.028(2) . . . .
N20 N Uiso 0.4216(3) 0.0731(11) 0.7143(4) 1.000 0.027(2) . . . .
C2 C Uiso 0.4946(4) 0.4740(13) 0.8469(5) 1.000 0.029(2) . . . .
C3 C Uiso 0.4939(5) 0.5864(15) 0.8991(6) 1.000 0.040(3) . . . .
C4 C Uiso 0.5422(6) 0.5995(15) 0.9607(7) 1.000 0.046(3) . . . .
C5 C Uiso 0.5924(5) 0.4974(16) 0.9730(6) 1.000 0.045(3) . . . .
C6 C Uiso 0.5915(5) 0.3891(14) 0.9189(6) 1.000 0.038(2) . . . .
C8 C Uiso 0.3942(5) 0.4939(14) 0.7632(6) 1.000 0.031(2) . . . .
C9 C Uiso 0.3609(5) 0.4511(15) 0.8033(7) 1.000 0.040(3) . . . .
C10 C Uiso 0.3016(5) 0.5000(17) 0.7821(8) 1.000 0.052(3) . . . .
C11 C Uiso 0.2747(5) 0.5877(17) 0.7197(8) 1.000 0.055(4) . . . .
C12 C Uiso 0.3064(5) 0.6281(16) 0.6776(7) 1.000 0.048(3) . . . .
C13 C Uiso 0.3668(5) 0.5827(14) 0.7010(6) 1.000 0.037(2) . . . .
C15 C Uiso 0.4180(5) 0.0379(13) 0.7771(6) 1.000 0.028(2) . . . .
C16 C Uiso 0.3721(5) -0.0428(14) 0.7929(6) 1.000 0.034(2) . . . .
C17 C Uiso 0.3807(5) -0.0554(14) 0.8633(6) 1.000 0.041(3) . . . .
C18 C Uiso 0.4299(5) 0.0102(14) 0.9158(6) 1.000 0.039(3) . . . .
C19 C Uiso 0.4729(4) 0.0838(14) 0.8969(5) 1.000 0.033(2) . . . .
C21 C Uiso 0.3707(5) 0.0444(13) 0.6501(5) 1.000 0.031(2) . . . .
C22 C Uiso 0.3769(5) -0.0524(14) 0.5959(6) 1.000 0.037(2) . . . .
C23 C Uiso 0.3296(6) -0.0732(17) 0.5335(6) 1.000 0.049(3) . . . .
C24 C Uiso 0.2755(6) 0.0007(19) 0.5230(7) 1.000 0.053(3) . . . .
C25 C Uiso 0.2697(5) 0.0969(18) 0.5760(7) 1.000 0.048(3) . . . .
C26 C Uiso 0.3166(5) 0.1194(15) 0.6394(6) 1.000 0.037(2) . . . .

loop_
_atom_type_symbol
_atom_type_description
_atom_type_scat_dispersion_real
_atom_type_scat_dispersion_imag
_atom_type_scat_source
C C 0.0033 0.0016 ' International Tables Vol C Tables 4.2.6.8 and 6.1.1.4'
Hf Hf -0.5830 6.1852 ' International Tables Vol C Tables 4.2.6.8 and 6.1.1.4'
N N 0.0061 0.0033 ' International Tables Vol C Tables 4.2.6.8 and 6.1.1.4'

loop_
_geom_angle_atom_site_label_1
_geom_angle_atom_site_label_2
_geom_angle_atom_site_label_3
_geom_angle
_geom_angle_site_symmetry_1
_geom_angle_site_symmetry_2
_geom_angle_site_symmetry_3
_geom_angle_publ_flag
N1 Hf1 N7 58.4(3) . . . yes
N1 Hf1 N14 73.4(3) . . . yes
N1 Hf1 N20 128.6(3) . . . yes
N1 Hf1 N1 124.9(3) . . 2_656 yes
N1 Hf1 N7 81.6(3) . . 2_656 yes
N1 Hf1 N14 136.5(3) . . 2_656 yes
N1 Hf1 N20 85.8(3) . . 2_656 yes
N7 Hf1 N14 77.6(3) . . . yes
N7 Hf1 N20 93.2(3) . . . yes
N1 Hf1 N7 81.6(3) 2_656 . . yes
N7 Hf1 N7 87.1(3) . . 2_656 yes
N7 Hf1 N14 154.8(3) . . 2_656 yes
N7 Hf1 N20 143.7(3) . . 2_656 yes
N14 Hf1 N20 58.1(3) . . . yes
N1 Hf1 N14 136.5(4) 2_656 . . yes
N7 Hf1 N14 154.8(3) 2_656 . . yes
N14 Hf1 N14 123.2(3) . . 2_656 yes
N14 Hf1 N20 87.9(3) . . 2_656 yes
N1 Hf1 N20 85.8(3) 2_656 . . yes
N7 Hf1 N20 143.7(3) 2_656 . . yes
N14 Hf1 N20 87.9(3) 2_656 . . yes
N20 Hf1 N20 107.1(3) . . 2_656 yes
N1 Hf1 N7 58.4(3) 2_656 . 2_656 yes
N1 Hf1 N14 73.4(3) 2_656 . 2_656 yes
N1 Hf1 N20 128.6(3) 2_656 . 2_656 yes
N7 Hf1 N14 77.6(3) 2_656 . 2_656 yes
N7 Hf1 N20 93.2(3) 2_656 . 2_656 yes
N14 Hf1 N20 58.1(3) 2_656 . 2_656 yes
Hf1 N1 C2 92.2(6) . . . yes
Hf1 N1 C6 147.8(8) . . . yes
C2 N1 C6 120.0(9) . . . yes
Hf1 N7 C2 100.0(7) . . . yes
Hf1 N7 C8 135.6(7) . . . yes
C2 N7 C8 121.8(9) . . . yes
Hf1 N14 C15 92.8(7) . . . yes
Hf1 N14 C19 145.7(8) . . . yes
C15 N14 C19 119.8(10) . . . yes
Hf1 N20 C15 99.4(7) . . . yes
Hf1 N20 C21 137.4(7) . . . yes
C15 N20 C21 119.7(9) . . . yes
N1 C2 N7 109.5(9) . . . yes
N1 C2 C3 119.3(9) . . . yes
N7 C2 C3 131.2(10) . . . yes
C2 C3 C4 120.2(11) . . . no
C3 C4 C5 120.5(12) . . . no
C4 C5 C6 117.3(11) . . . no
N1 C6 C5 122.7(11) . . . yes
N7 C8 C9 120.4(10) . . . yes
N7 C8 C13 120.8(11) . . . yes
C9 C8 C13 118.7(12) . . . no
C8 C9 C10 120.5(12) . . . no
C9 C10 C11 120.1(13) . . . no
C10 C11 C12 120.6(13) . . . no
C11 C12 C13 118.5(12) . . . no
C8 C13 C12 121.5(12) . . . no
N14 C15 N20 108.8(10) . . . yes
N14 C15 C16 121.0(10) . . . yes
N20 C15 C16 130.2(11) . . . yes
C15 C16 C17 116.4(11) . . . no
C16 C17 C18 122.4(12) . . . no
C17 C18 C19 118.0(10) . . . no
N14 C19 C18 122.3(10) . . . yes
N20 C21 C22 119.8(11) . . . yes
N20 C21 C26 120.9(9) . . . yes
C22 C21 C26 119.2(10) . . . no
C21 C22 C23 120.2(12) . . . no
C22 C23 C24 120.7(12) . . . no
C23 C24 C25 119.0(12) . . . no
C24 C25 C26 121.4(13) . . . no
C21 C26 C25 119.5(11) . . . no

loop_
_geom_bond_atom_site_label_1
_geom_bond_atom_site_label_2
_geom_bond_distance
_geom_bond_site_symmetry_1
_geom_bond_site_symmetry_2
_geom_bond_publ_flag
Hf1 N1 2.341(8) . . yes
Hf1 N7 2.202(9) . . yes
Hf1 N14 2.328(10) . . yes
Hf1 N20 2.188(8) . . yes
Hf1 N1 2.341(8) . 2_656 yes
Hf1 N7 2.202(9) . 2_656 yes
Hf1 N14 2.328(10) . 2_656 yes
Hf1 N20 2.188(8) . 2_656 yes
N1 C2 1.385(14) . . yes
N1 C6 1.331(15) . . yes
N7 C2 1.332(14) . . yes
N7 C8 1.410(16) . . yes
N14 C15 1.355(15) . . yes
N14 C19 1.344(14) . . yes
N20 C15 1.347(14) . . yes
N20 C21 1.442(13) . . yes
C2 C3 1.394(15) . . no
C3 C4 1.364(18) . . no
C4 C5 1.402(19) . . no
C5 C6 1.393(17) . . no
C8 C9 1.390(18) . . no
C8 C13 1.385(16) . . no
C9 C10 1.390(19) . . no
C10 C11 1.38(2) . . no
C11 C12 1.388(19) . . no
C12 C13 1.404(18) . . no
C15 C16 1.420(18) . . no
C16 C17 1.378(16) . . no
C17 C18 1.372(17) . . no
C18 C19 1.369(16) . . no
C21 C22 1.400(16) . . no
C21 C26 1.379(18) . . no
C22 C23 1.367(17) . . no
C23 C24 1.38(2) . . no
C24 C25 1.37(2) . . no
C25 C26 1.377(18) . . no

loop_
_geom_torsion_atom_site_label_1
_geom_torsion_atom_site_label_2
_geom_torsion_atom_site_label_3
_geom_torsion_atom_site_label_4
_geom_torsion
_geom_torsion_site_symmetry_1
_geom_torsion_site_symmetry_2
_geom_torsion_site_symmetry_3
_geom_torsion_site_symmetry_4
_geom_torsion_publ_flag
N7 Hf1 N1 C2 1.1(6) . . . . no
N7 Hf1 N1 C6 179.7(15) . . . . no
N14 Hf1 N1 C2 -84.3(6) . . . . no
N14 Hf1 N1 C6 94.3(14) . . . . no
N20 Hf1 N1 C2 -64.8(7) . . . . no
N20 Hf1 N1 C6 113.9(14) . . . . no
N1 Hf1 N1 C2 51.4(7) 2_656 . . . no
N1 Hf1 N1 C6 -130.0(14) 2_656 . . . no
N7 Hf1 N1 C2 92.8(6) 2_656 . . . no
N7 Hf1 N1 C6 -88.6(14) 2_656 . . . no
N14 Hf1 N1 C2 154.6(6) 2_656 . . . no
N14 Hf1 N1 C6 -26.8(16) 2_656 . . . no
N20 Hf1 N1 C2 -173.4(6) 2_656 . . . no
N20 Hf1 N1 C6 5.3(14) 2_656 . . . no
N1 Hf1 N7 C2 -1.1(6) . . . . no
N1 Hf1 N7 C8 -162.2(12) . . . . no
N14 Hf1 N7 C2 76.9(7) . . . . no
N14 Hf1 N7 C8 -84.2(10) . . . . no
N20 Hf1 N7 C2 133.3(7) . . . . no
N20 Hf1 N7 C8 -27.8(10) . . . . no
N1 Hf1 N7 C2 -141.5(7) 2_656 . . . no
N1 Hf1 N7 C8 57.5(10) 2_656 . . . no
N7 Hf1 N7 C2 -83.0(7) 2_656 . . . no
N7 Hf1 N7 C8 115.9(11) 2_656 . . . no
N14 Hf1 N7 C2 -135.0(8) 2_656 . . . no
N14 Hf1 N7 C8 63.9(14) 2_656 . . . no
N20 Hf1 N7 C2 8.3(10) 2_656 . . . no
N20 Hf1 N7 C8 -152.8(9) 2_656 . . . no
N1 Hf1 N14 C15 156.5(7) . . . . no
N1 Hf1 N14 C19 -6.2(13) . . . . no
N7 Hf1 N14 C15 96.1(7) . . . . no
N7 Hf1 N14 C19 -66.6(14) . . . . no
N20 Hf1 N14 C15 -5.6(6) . . . . no
N20 Hf1 N14 C19 -168.3(15) . . . . no
N1 Hf1 N14 C15 32.9(8) 2_656 . . . no
N1 Hf1 N14 C19 -129.8(13) 2_656 . . . no
N7 Hf1 N14 C15 149.7(8) 2_656 . . . no
N7 Hf1 N14 C19 -12.9(19) 2_656 . . . no
N14 Hf1 N14 C15 -68.3(7) 2_656 . . . no
N14 Hf1 N14 C19 129.0(13) 2_656 . . . no
N20 Hf1 N14 C15 -117.3(7) 2_656 . . . no
N20 Hf1 N14 C19 80.0(14) 2_656 . . . no
N1 Hf1 N20 C15 -16.4(8) . . . . no
N1 Hf1 N20 C21 140.7(9) . . . . no
N7 Hf1 N20 C15 -67.5(7) . . . . no
N7 Hf1 N20 C21 89.6(10) . . . . no
N14 Hf1 N20 C15 5.8(6) . . . . no
N14 Hf1 N20 C21 162.8(11) . . . . no
N1 Hf1 N20 C15 -148.8(7) 2_656 . . . no
N1 Hf1 N20 C21 8.3(10) 2_656 . . . no
N7 Hf1 N20 C15 -156.8(7) 2_656 . . . no
N7 Hf1 N20 C21 0.3(13) 2_656 . . . no
N14 Hf1 N20 C15 137.7(7) 2_656 . . . no
N14 Hf1 N20 C21 -65.2(10) 2_656 . . . no
N20 Hf1 N20 C15 82.0(7) 2_656 . . . no
N20 Hf1 N20 C21 -120.9(10) 2_656 . . . no
Hf1 N1 C2 N7 -1.6(8) . . . . no
Hf1 N1 C2 C3 177.6(9) . . . . no
C6 N1 C2 N7 179.2(10) . . . . no
C6 N1 C2 C3 -1.6(15) . . . . no
Hf1 N1 C6 C5 -175.6(10) . . . . no
C2 N1 C6 C5 2.8(17) . . . . no
Hf1 N7 C2 N1 1.7(9) . . . . no
Hf1 N7 C2 C3 -177.3(11) . . . . no
C8 N7 C2 N1 166.3(9) . . . . no
C8 N7 C2 C3 -12.8(18) . . . . no
Hf1 N7 C8 C9 101.5(13) . . . . no
Hf1 N7 C8 C13 -74.7(14) . . . . no
C2 N7 C8 C9 -56.4(15) . . . . no
C2 N7 C8 C13 127.4(12) . . . . no
Hf1 N14 C15 N20 8.2(9) . . . . no
Hf1 N14 C15 C16 -170.4(9) . . . . no
C19 N14 C15 N20 177.1(9) . . . . no
C19 N14 C15 C16 -1.5(16) . . . . no
Hf1 N14 C19 C18 160.3(10) . . . . no
C15 N14 C19 C18 0.3(16) . . . . no
Hf1 N20 C15 N14 -8.9(9) . . . . no
Hf1 N20 C15 C16 169.6(11) . . . . no
C21 N20 C15 N14 -171.2(9) . . . . no
C21 N20 C15 C16 7.2(17) . . . . no
Hf1 N20 C21 C22 78.8(13) . . . . no
Hf1 N20 C21 C26 -97.2(13) . . . . no
C15 N20 C21 C22 -127.4(11) . . . . no
C15 N20 C21 C26 56.5(14) . . . . no
N1 C2 C3 C4 1.0(17) . . . . no
N7 C2 C3 C4 180.0(12) . . . . no
C2 C3 C4 C5 -1.6(19) . . . . no
C3 C4 C5 C6 2.7(19) . . . . no
C4 C5 C6 N1 -3.3(18) . . . . no
N7 C8 C9 C10 -177.7(11) . . . . no
C13 C8 C9 C10 -1.5(18) . . . . no
N7 C8 C13 C12 175.5(10) . . . . no
C9 C8 C13 C12 -0.7(17) . . . . no
C8 C9 C10 C11 2(2) . . . . no
C9 C10 C11 C12 0(2) . . . . no
C10 C11 C12 C13 -2(2) . . . . no
C11 C12 C13 C8 2.5(18) . . . . no
N14 C15 C16 C17 0.5(16) . . . . no
N20 C15 C16 C17 -177.8(11) . . . . no
C15 C16 C17 C18 1.8(17) . . . . no
C16 C17 C18 C19 -3.0(18) . . . . no
C17 C18 C19 N14 1.9(17) . . . . no
N20 C21 C22 C23 -176.7(11) . . . . no
C26 C21 C22 C23 -0.6(17) . . . . no
N20 C21 C26 C25 176.5(11) . . . . no
C22 C21 C26 C25 0.4(17) . . . . no
C21 C22 C23 C24 0.2(19) . . . . no
C22 C23 C24 C25 0(2) . . . . no
C23 C24 C25 C26 -1(2) . . . . no
C24 C25 C26 C21 0(2) . . . . no
